data_2232162
loop_
_publ_author_name
'Li, Ni-Ya'
'Sun, Deng-Ming'

_publ_section_title
;
 <i>catena</i>-Poly[[[bis(4-bromobenzoato-\k<i>O</i>)zinc]-\m-1,2-bis(4-pyridyl)ethene-\k^2^<i>N</i>:<i>N</i>']
 acetonitrile monosolvate]
;
_journal_coeditor_code BQ2311
_journal_issue 11
_journal_name_full 'Acta Crystallographica Section E'
_journal_page_first m1553
_journal_paper_doi 10.1107/S1600536811042188
_journal_volume 67
_journal_year 2011
_chemical_formula_iupac '[Zn (C7 H4 Br O2)2 (C12 H10 N2)], C2 H3 N'
_chemical_formula_moiety 'C26 H18 Br2 N2 O4 Zn, C2 H3 N'
_chemical_formula_sum 'C28 H21 Br2 N3 O4 Zn'
_chemical_formula_weight 688.67
_chemical_name_systematic
;
<i>catena</i>-Poly[[[bis(4-bromobenzoato-\k<i>O</i>)zinc]-\m-
1,2-bis(4-pyridyl)ethene-\k^2^<i>N</i>:<i>N</i>'] acetonitrile monosolvate]
;
_space_group_IT_number 2
_symmetry_cell_setting triclinic
_symmetry_space_group_name_Hall '-P 1'
_symmetry_space_group_name_H-M 'P -1'
_atom_sites_solution_hydrogens geom
_atom_sites_solution_primary direct
_atom_sites_solution_secondary difmap
_audit_creation_method SHELXL-97
_cell_angle_alpha 105.25(3)
_cell_angle_beta 94.63(3)
_cell_angle_gamma 99.87(3)
_cell_formula_units_Z 2
_cell_length_a 6.2738(13)
_cell_length_b 11.852(2)
_cell_length_c 19.496(4)
_cell_measurement_reflns_used 5974
_cell_measurement_temperature 223(2)
_cell_measurement_theta_max 27.4894
_cell_measurement_theta_min 3.2130
_cell_volume 1365.8(5)
_computing_cell_refinement 'CrystalClear (Rigaku, 2001)'
_computing_data_collection 'CrystalClear (Rigaku, 2001)'
_computing_data_reduction 'CrystalStructure (Rigaku/MSC, 2004)'
_computing_molecular_graphics 'SHELXTL (Sheldrick, 2008)'
_computing_publication_material 'SHELXTL (Sheldrick, 2008) and PLATON (Spek, 2009)'
_computing_structure_refinement 'SHELXTL (Sheldrick, 2008)'
_computing_structure_solution 'SHELXTL (Sheldrick, 2008)'
_diffrn_ambient_temperature 223(2)
_diffrn_measured_fraction_theta_full 0.983
_diffrn_measured_fraction_theta_max 0.983
_diffrn_measurement_device_type 'Rigaku MercuryCCD area-detector'
_diffrn_measurement_method \w
_diffrn_radiation_monochromator graphite
_diffrn_radiation_source 'fine-focus sealed tube'
_diffrn_radiation_type MoK\a
_diffrn_radiation_wavelength 0.71073
_diffrn_reflns_av_R_equivalents 0.0451
_diffrn_reflns_av_sigmaI/netI 0.0725
_diffrn_reflns_limit_h_max 8
_diffrn_reflns_limit_h_min -7
_diffrn_reflns_limit_k_max 15
_diffrn_reflns_limit_k_min -15
_diffrn_reflns_limit_l_max 21
_diffrn_reflns_limit_l_min -25
_diffrn_reflns_number 13203
_diffrn_reflns_theta_full 27.49
_diffrn_reflns_theta_max 27.49
_diffrn_reflns_theta_min 3.21
_diffrn_standards_decay_% 0
_diffrn_standards_interval_count 0
_diffrn_standards_interval_time 0
_diffrn_standards_number 0
_exptl_absorpt_coefficient_mu 3.864
_exptl_absorpt_correction_T_max 0.6986
_exptl_absorpt_correction_T_min 0.5121
_exptl_absorpt_correction_type multi-scan
_exptl_absorpt_process_details '(REQAB; Jacobson, 1998)'
_exptl_crystal_colour yellow
_exptl_crystal_density_diffrn 1.675
_exptl_crystal_density_method 'not measured'
_exptl_crystal_description block
_exptl_crystal_F_000 684
_exptl_crystal_size_max 0.20
_exptl_crystal_size_mid 0.10
_exptl_crystal_size_min 0.10
_refine_diff_density_max 0.507
_refine_diff_density_min -0.541
_refine_ls_extinction_method none
_refine_ls_goodness_of_fit_ref 1.045
_refine_ls_hydrogen_treatment constr
_refine_ls_matrix_type full
_refine_ls_number_parameters 344
_refine_ls_number_reflns 6152
_refine_ls_number_restraints 0
_refine_ls_restrained_S_all 1.045
_refine_ls_R_factor_all 0.0997
_refine_ls_R_factor_gt 0.0534
_refine_ls_shift/su_max 0.001
_refine_ls_shift/su_mean 0.000
_refine_ls_structure_factor_coef Fsqd
_refine_ls_weighting_details 'calc w=1/[\s^2^(Fo^2^)+(0.0378P)^2^] where P=(Fo^2^+2Fc^2^)/3'
_refine_ls_weighting_scheme calc
_refine_ls_wR_factor_gt 0.0948
_refine_ls_wR_factor_ref 0.1097
_reflns_number_gt 3934
_reflns_number_total 6152
_reflns_threshold_expression I>2sigma(I)
_cod_data_source_file bq2311.cif
_cod_data_source_block I
_cod_database_code 2232162
_cod_database_fobs_code 2232162

loop_
_symmetry_equiv_pos_as_xyz
'x, y, z'
'-x, -y, -z'

loop_
_atom_site_type_symbol
_atom_site_label
_atom_site_fract_x
_atom_site_fract_y
_atom_site_fract_z
_atom_site_U_iso_or_equiv
_atom_site_adp_type
_atom_site_calc_flag
_atom_site_refinement_flags
_atom_site_occupancy
_atom_site_symmetry_multiplicity
Zn Zn1 0.44987(7) 0.71792(4) 0.71734(3) 0.03921(15) Uani d . 1 1
Br Br1 1.37712(10) 1.24685(5) 0.59537(3) 0.0756(2) Uani d . 1 1
Br Br2 0.94349(9) 0.17043(4) 0.87084(3) 0.06577(18) Uani d . 1 1
N N1 0.1772(5) 0.6343(3) 0.64483(16) 0.0374(8) Uani d . 1 1
N N2 0.3188(5) 0.8162(3) 0.80109(18) 0.0401(8) Uani d . 1 1
O O1 0.6984(7) 0.8429(3) 0.7125(3) 0.0948(15) Uani d . 1 1
O O2 0.4838(8) 0.8466(5) 0.6190(4) 0.148(3) Uani d . 1 1
O O3 0.6068(4) 0.5980(2) 0.73677(15) 0.0438(7) Uani d . 1 1
O O4 0.3088(5) 0.5406(3) 0.78312(16) 0.0513(8) Uani d . 1 1
C C1 0.1024(7) 0.5156(4) 0.6262(2) 0.0431(10) Uani d . 1 1
H H1 0.1853 0.4677 0.6438 0.052 Uiso calc R 1 1
C C2 -0.0907(7) 0.4620(4) 0.5825(2) 0.0412(10) Uani d . 1 1
H H2 -0.1379 0.3788 0.5711 0.049 Uiso calc R 1 1
C C3 -0.2171(6) 0.5292(3) 0.5550(2) 0.0387(10) Uani d . 1 1
C C4 -0.1384(7) 0.6510(4) 0.5738(2) 0.0449(11) Uani d . 1 1
H H4 -0.2182 0.7006 0.5567 0.054 Uiso calc R 1 1
C C5 0.0578(7) 0.6997(4) 0.6177(2) 0.0455(11) Uani d . 1 1
H H5 0.1099 0.7825 0.6291 0.055 Uiso calc R 1 1
C C6 -0.4231(6) 0.4716(4) 0.5084(2) 0.0398(10) Uani d . 1 1
H H6 -0.4489 0.3883 0.4887 0.048 Uiso calc R 1 1
C C7 0.4393(7) 0.9177(3) 0.8455(2) 0.0448(11) Uani d . 1 1
H H7 0.5797 0.9455 0.8355 0.054 Uiso calc R 1 1
C C8 0.3661(7) 0.9821(4) 0.9046(2) 0.0445(11) Uani d . 1 1
H H8 0.4549 1.0537 0.9334 0.053 Uiso calc R 1 1
C C9 0.1640(7) 0.9436(4) 0.9224(2) 0.0419(10) Uani d . 1 1
C C10 0.0358(7) 0.8385(4) 0.8758(2) 0.0500(11) Uani d . 1 1
H H10 -0.1054 0.8095 0.8846 0.060 Uiso calc R 1 1
C C11 0.1194(7) 0.7783(4) 0.8169(2) 0.0495(11) Uani d . 1 1
H H11 0.0329 0.7075 0.7863 0.059 Uiso calc R 1 1
C C12 0.0908(7) 1.0147(4) 0.9876(2) 0.0475(11) Uani d . 1 1
H H12 0.1836 1.0872 1.0132 0.057 Uiso calc R 1 1
C C13 0.6547(13) 0.8825(6) 0.6615(5) 0.094(2) Uani d . 1 1
C C14 0.8324(9) 0.9765(4) 0.6480(3) 0.0626(15) Uani d . 1 1
C C15 0.7939(9) 1.0245(5) 0.5934(3) 0.0739(16) Uani d . 1 1
H H15 0.6559 1.0015 0.5656 0.089 Uiso calc R 1 1
C C16 0.9529(8) 1.1066(4) 0.5776(3) 0.0633(14) Uani d . 1 1
H H16 0.9235 1.1401 0.5401 0.076 Uiso calc R 1 1
C C17 1.1540(8) 1.1382(4) 0.6178(3) 0.0521(12) Uani d . 1 1
C C18 1.1993(8) 1.0931(4) 0.6739(3) 0.0566(12) Uani d . 1 1
H H18 1.3377 1.1165 0.7015 0.068 Uiso calc R 1 1
C C19 1.0344(9) 1.0115(4) 0.6889(3) 0.0620(14) Uani d . 1 1
H H19 1.0615 0.9800 0.7275 0.074 Uiso calc R 1 1
C C20 0.4967(7) 0.5330(3) 0.7693(2) 0.0388(10) Uani d . 1 1
C C21 0.6034(6) 0.4408(3) 0.7914(2) 0.0381(9) Uani d . 1 1
C C22 0.5102(7) 0.3804(4) 0.8367(2) 0.0505(11) Uani d . 1 1
H H22 0.3778 0.3959 0.8525 0.061 Uiso calc R 1 1
C C23 0.6067(7) 0.2979(4) 0.8591(2) 0.0529(12) Uani d . 1 1
H H23 0.5431 0.2579 0.8904 0.063 Uiso calc R 1 1
C C24 0.7997(7) 0.2758(3) 0.8343(2) 0.0439(10) Uani d . 1 1
C C25 0.8937(7) 0.3311(4) 0.7881(2) 0.0484(11) Uani d . 1 1
H H25 1.0233 0.3130 0.7710 0.058 Uiso calc R 1 1
C C26 0.7951(7) 0.4148(4) 0.7667(2) 0.0451(10) Uani d . 1 1
H H26 0.8590 0.4541 0.7351 0.054 Uiso calc R 1 1
C C27 0.8391(11) 1.4073(6) 1.0550(3) 0.099(2) Uani d . 1 1
H H27A 0.8972 1.4411 1.1053 0.148 Uiso calc R 1 1
H H27B 0.8351 1.4712 1.0327 0.148 Uiso calc R 1 1
H H27C 0.9315 1.3557 1.0313 0.148 Uiso calc R 1 1
C C28 0.6195(13) 1.3385(6) 1.0485(3) 0.092(2) Uani d . 1 1
N N3 0.4488(11) 1.2851(5) 1.0428(3) 0.121(2) Uani d . 1 1

loop_
_atom_site_aniso_label
_atom_site_aniso_U_11
_atom_site_aniso_U_22
_atom_site_aniso_U_33
_atom_site_aniso_U_12
_atom_site_aniso_U_13
_atom_site_aniso_U_23
Zn1 0.0397(3) 0.0422(3) 0.0404(3) 0.0136(2) 0.0121(2) 0.0142(2)
Br1 0.0754(4) 0.0562(3) 0.1030(5) 0.0027(3) 0.0328(3) 0.0365(3)
Br2 0.0704(4) 0.0566(3) 0.0812(4) 0.0200(3) 0.0006(3) 0.0365(3)
N1 0.046(2) 0.0385(18) 0.0321(18) 0.0153(17) 0.0117(16) 0.0110(15)
N2 0.0378(19) 0.0420(19) 0.043(2) 0.0104(17) 0.0123(16) 0.0129(16)
O1 0.129(4) 0.051(2) 0.130(4) 0.029(2) 0.092(3) 0.041(2)
O2 0.072(3) 0.126(4) 0.265(8) -0.003(3) 0.060(4) 0.093(5)
O3 0.0402(16) 0.0477(17) 0.0550(18) 0.0112(14) 0.0136(14) 0.0302(15)
O4 0.0408(17) 0.064(2) 0.063(2) 0.0195(15) 0.0179(15) 0.0325(16)
C1 0.045(2) 0.046(3) 0.044(2) 0.018(2) 0.015(2) 0.016(2)
C2 0.046(2) 0.036(2) 0.044(2) 0.008(2) 0.015(2) 0.0129(19)
C3 0.041(2) 0.042(2) 0.036(2) 0.009(2) 0.0153(19) 0.0131(19)
C4 0.045(2) 0.041(2) 0.051(3) 0.015(2) 0.006(2) 0.012(2)
C5 0.050(3) 0.035(2) 0.051(3) 0.015(2) 0.012(2) 0.006(2)
C6 0.041(2) 0.042(2) 0.036(2) 0.0057(19) 0.0120(19) 0.0109(18)
C7 0.044(2) 0.038(2) 0.051(3) 0.004(2) 0.014(2) 0.010(2)
C8 0.054(3) 0.038(2) 0.043(2) 0.014(2) 0.012(2) 0.0110(19)
C9 0.046(3) 0.047(2) 0.041(2) 0.022(2) 0.011(2) 0.016(2)
C10 0.036(2) 0.056(3) 0.059(3) 0.012(2) 0.019(2) 0.012(2)
C11 0.044(3) 0.051(3) 0.052(3) 0.012(2) 0.008(2) 0.009(2)
C12 0.052(3) 0.042(2) 0.052(3) 0.012(2) 0.012(2) 0.017(2)
C13 0.091(5) 0.056(4) 0.156(7) 0.031(4) 0.083(5) 0.037(4)
C14 0.064(3) 0.043(3) 0.097(4) 0.021(3) 0.050(3) 0.030(3)
C15 0.053(3) 0.066(3) 0.108(5) 0.013(3) 0.021(3) 0.030(3)
C16 0.063(3) 0.060(3) 0.080(4) 0.017(3) 0.017(3) 0.037(3)
C17 0.056(3) 0.041(2) 0.070(3) 0.013(2) 0.027(3) 0.027(2)
C18 0.065(3) 0.047(3) 0.062(3) 0.012(2) 0.017(3) 0.021(2)
C19 0.088(4) 0.046(3) 0.068(3) 0.023(3) 0.038(3) 0.030(3)
C20 0.041(2) 0.037(2) 0.036(2) 0.0059(19) 0.0045(19) 0.0066(19)
C21 0.033(2) 0.041(2) 0.041(2) 0.0015(18) 0.0040(18) 0.0168(19)
C22 0.039(2) 0.064(3) 0.058(3) 0.012(2) 0.018(2) 0.030(2)
C23 0.053(3) 0.061(3) 0.057(3) 0.012(2) 0.014(2) 0.037(2)
C24 0.046(3) 0.038(2) 0.050(3) 0.007(2) -0.003(2) 0.018(2)
C25 0.041(2) 0.051(3) 0.059(3) 0.009(2) 0.012(2) 0.025(2)
C26 0.043(2) 0.045(2) 0.055(3) 0.008(2) 0.014(2) 0.026(2)
C27 0.115(5) 0.091(4) 0.079(4) -0.020(4) 0.035(4) 0.023(3)
C28 0.127(6) 0.076(4) 0.057(4) -0.017(4) 0.019(4) 0.014(3)
N3 0.120(5) 0.114(5) 0.089(4) -0.053(4) 0.012(4) 0.011(3)

loop_
_atom_type_symbol
_atom_type_description
_atom_type_scat_dispersion_real
_atom_type_scat_dispersion_imag
_atom_type_scat_source
C C 0.0033 0.0016 'International Tables Vol C Tables 4.2.6.8 and 6.1.1.4'
H H 0.0000 0.0000 'International Tables Vol C Tables 4.2.6.8 and 6.1.1.4'
N N 0.0061 0.0033 'International Tables Vol C Tables 4.2.6.8 and 6.1.1.4'
O O 0.0106 0.0060 'International Tables Vol C Tables 4.2.6.8 and 6.1.1.4'
Zn Zn 0.2839 1.4301 'International Tables Vol C Tables 4.2.6.8 and 6.1.1.4'
Br Br -0.2901 2.4595 'International Tables Vol C Tables 4.2.6.8 and 6.1.1.4'

loop_
_geom_angle_atom_site_label_1
_geom_angle_atom_site_label_2
_geom_angle_atom_site_label_3
_geom_angle_site_symmetry_1
_geom_angle
O3 Zn1 O1 . 100.35(16)
O3 Zn1 N1 . 109.30(12)
O1 Zn1 N1 . 129.94(19)
O3 Zn1 N2 . 117.36(13)
O1 Zn1 N2 . 98.90(14)
N1 Zn1 N2 . 101.82(13)
C5 N1 C1 . 117.4(3)
C5 N1 Zn1 . 119.6(3)
C1 N1 Zn1 . 122.9(3)
C7 N2 C11 . 117.4(4)
C7 N2 Zn1 . 120.1(3)
C11 N2 Zn1 . 122.3(3)
C13 O1 Zn1 . 109.7(5)
C20 O3 Zn1 . 111.2(2)
N1 C1 C2 . 122.2(4)
N1 C1 H1 . 118.9
C2 C1 H1 . 118.9
C1 C2 C3 . 120.8(4)
C1 C2 H2 . 119.6
C3 C2 H2 . 119.6
C4 C3 C2 . 116.7(4)
C4 C3 C6 . 122.7(4)
C2 C3 C6 . 120.6(4)
C5 C4 C3 . 119.8(4)
C5 C4 H4 . 120.1
C3 C4 H4 . 120.1
N1 C5 C4 . 123.0(4)
N1 C5 H5 . 118.5
C4 C5 H5 . 118.5
C6 C6 C3 2_466 124.9(5)
C6 C6 H6 2_466 117.5
C3 C6 H6 . 117.5
N2 C7 C8 . 122.6(4)
N2 C7 H7 . 118.7
C8 C7 H7 . 118.7
C7 C8 C9 . 120.8(4)
C7 C8 H8 . 119.6
C9 C8 H8 . 119.6
C8 C9 C10 . 117.0(4)
C8 C9 C12 . 119.5(4)
C10 C9 C12 . 123.5(4)
C11 C10 C9 . 119.1(4)
C11 C10 H10 . 120.5
C9 C10 H10 . 120.5
N2 C11 C10 . 123.1(4)
N2 C11 H11 . 118.5
C10 C11 H11 . 118.5
C12 C12 C9 2_577 125.7(6)
C12 C12 H12 2_577 117.2
C9 C12 H12 . 117.2
O1 C13 O2 . 124.7(7)
O1 C13 C14 . 116.8(8)
O2 C13 C14 . 118.4(8)
C15 C14 C19 . 118.9(5)
C15 C14 C13 . 119.7(7)
C19 C14 C13 . 121.3(6)
C14 C15 C16 . 121.6(5)
C14 C15 H15 . 119.2
C16 C15 H15 . 119.2
C17 C16 C15 . 118.6(5)
C17 C16 H16 . 120.7
C15 C16 H16 . 120.7
C18 C17 C16 . 121.8(5)
C18 C17 Br1 . 118.8(4)
C16 C17 Br1 . 119.4(4)
C17 C18 C19 . 118.1(5)
C17 C18 H18 . 120.9
C19 C18 H18 . 120.9
C14 C19 C18 . 120.9(5)
C14 C19 H19 . 119.6
C18 C19 H19 . 119.6
O4 C20 O3 . 124.0(4)
O4 C20 C21 . 119.0(4)
O3 C20 C21 . 117.0(3)
C22 C21 C26 . 118.7(4)
C22 C21 C20 . 120.3(4)
C26 C21 C20 . 121.0(4)
C23 C22 C21 . 121.6(4)
C23 C22 H22 . 119.2
C21 C22 H22 . 119.2
C22 C23 C24 . 118.0(4)
C22 C23 H23 . 121.0
C24 C23 H23 . 121.0
C25 C24 C23 . 122.2(4)
C25 C24 Br2 . 119.9(3)
C23 C24 Br2 . 117.9(4)
C24 C25 C26 . 118.9(4)
C24 C25 H25 . 120.6
C26 C25 H25 . 120.6
C21 C26 C25 . 120.5(4)
C21 C26 H26 . 119.7
C25 C26 H26 . 119.7
C28 C27 H27A . 109.5
C28 C27 H27B . 109.5
H27A C27 H27B . 109.5
C28 C27 H27C . 109.5
H27A C27 H27C . 109.5
H27B C27 H27C . 109.5
N3 C28 C27 . 179.3(7)

loop_
_geom_bond_atom_site_label_1
_geom_bond_atom_site_label_2
_geom_bond_site_symmetry_2
_geom_bond_distance
Zn1 O3 . 1.958(3)
Zn1 O1 . 1.985(4)
Zn1 N1 . 2.049(3)
Zn1 N2 . 2.060(3)
Br1 C17 . 1.894(5)
Br2 C24 . 1.906(4)
N1 C5 . 1.338(5)
N1 C1 . 1.345(5)
N2 C7 . 1.342(5)
N2 C11 . 1.343(5)
O1 C13 . 1.236(9)
O2 C13 . 1.238(9)
O3 C20 . 1.272(5)
O4 C20 . 1.243(5)
C1 C2 . 1.372(6)
C1 H1 . 0.9400
C2 C3 . 1.386(5)
C2 H2 . 0.9400
C3 C4 . 1.382(5)
C3 C6 . 1.464(5)
C4 C5 . 1.382(6)
C4 H4 . 0.9400
C5 H5 . 0.9400
C6 C6 2_466 1.333(7)
C6 H6 . 0.9400
C7 C8 . 1.365(5)
C7 H7 . 0.9400
C8 C9 . 1.375(6)
C8 H8 . 0.9400
C9 C10 . 1.403(6)
C9 C12 . 1.484(6)
C10 C11 . 1.377(6)
C10 H10 . 0.9400
C11 H11 . 0.9400
C12 C12 2_577 1.302(8)
C12 H12 . 0.9400
C13 C14 . 1.526(8)
C14 C15 . 1.357(7)
C14 C19 . 1.377(7)
C15 C16 . 1.382(7)
C15 H15 . 0.9400
C16 C17 . 1.367(7)
C16 H16 . 0.9400
C17 C18 . 1.367(7)
C18 C19 . 1.396(7)
C18 H18 . 0.9400
C19 H19 . 0.9400
C20 C21 . 1.510(5)
C21 C22 . 1.380(6)
C21 C26 . 1.384(5)
C22 C23 . 1.378(6)
C22 H22 . 0.9400
C23 C24 . 1.381(6)
C23 H23 . 0.9400
C24 C25 . 1.360(6)
C25 C26 . 1.389(6)
C25 H25 . 0.9400
C26 H26 . 0.9400
C27 C28 . 1.453(9)
C27 H27A . 0.9700
C27 H27B . 0.9700
C27 H27C . 0.9700
C28 N3 . 1.128(8)

loop_
_geom_hbond_atom_site_label_D
_geom_hbond_atom_site_label_H
_geom_hbond_atom_site_label_A
_geom_hbond_distance_DH
_geom_hbond_distance_HA
_geom_hbond_distance_DA
_geom_hbond_angle_DHA
C12 H12 N3 0.94 2.53 3.436(8) 162.1
